data_1535873
loop_
_publ_author_name
'Nakayasu, M.'
'Suzukawa, Y.'
'Kobayashi, W.'

_publ_section_title
;
 Crystal structure of Mg Cl2 * (N H4) Cl * (H2 O)6
;
_journal_name_full
;
Denki Kagaku Oyobi Kogyo Butsuri Kagaku (= Electro-Chemistry and Industrial 
Physical-Chemistry)
;
_journal_page_first 419
_journal_page_last 422
_journal_volume 51
_journal_year 1983
_chemical_formula_sum 'Cl3 H16 Mg N O6'
_chemical_name_systematic 'Mg (N H4) Cl3 (H2 O)6'
_space_group_IT_number 1
_symmetry_space_group_name_Hall 'P 1'
_symmetry_space_group_name_H-M 'P 1'
_cell_angle_alpha 89.92
_cell_angle_beta 91.52
_cell_angle_gamma 89.99
_cell_formula_units_Z 2
_cell_length_a 6.665
_cell_length_b 13.301
_cell_length_c 6.665
_cell_volume 590.652
_citation_journal_id_ASTM DKOKAZ
_cod_data_source_file Nakayasu_DKOKAZ_1983_882.cif
_cod_data_source_block H16Cl3Mg1N1O6
_cod_original_cell_volume 590.6515
_cod_original_formula_sum 'H16 Cl3 Mg1 N1 O6'
_cod_database_code 1535873

loop_
_symmetry_equiv_pos_as_xyz
x,y,z

loop_
_atom_site_label
_atom_site_type_symbol
_atom_site_fract_x
_atom_site_fract_y
_atom_site_fract_z
_atom_site_occupancy
_atom_site_U_iso_or_equiv
_atom_site_attached_hydrogens
Cl2 Cl-1 0.5147 0.4925 0.4941 1 0.0 0
Mg2 Mg+2 0.5074 0.7469 0.0155 1 0.0 0
Cl5 Cl-1 0.008 0.2499 0.5156 1 0.0 0
Cl4 Cl-1 0.0282 0.4994 0.0072 1 0.0 0
O3 O-2 0.6244 0.2035 0.7365 1 0.0 2
N2 N-3 0.0157 0.4861 0.5023 1 0.0 4
O2 O-2 0.2414 0.1853 0.9267 1 0.0 2
O5 O-2 0.8056 0.2884 0.0897 1 0.0 2
O8 O-2 0.4424 0.6923 0.7277 1 0.0 2
O9 O-2 0.2425 0.7022 0.1128 1 0.0 2
O7 O-2 0.6178 0.5988 0.0813 1 0.0 2
O11 O-2 0.6042 0.7952 0.2918 1 0.0 2
O12 O-2 0.4062 0.8783 0.9255 1 0.0 2
Cl6 Cl-1 0.0104 0.7498 0.5101 1 0.0 0
O1 O-2 0.5924 0.1003 0.1074 1 0.0 2
O6 O-2 0.4368 0.3805 0.8973 1 0.0 2
O4 O-2 0.4272 0.2787 0.2925 1 0.0 2
Mg1 Mg+2 0.5069 0.2471 0.0126 1 0.0 0
N1 N-3 0.0182 0.9867 0.4983 1 0.0 4
Cl1 Cl-1 0.4999 -0.0002 0.5272 1 0.0 0
O10 O-2 0.7999 0.7781 0.9148 1 0.0 2
Cl3 Cl-1 -0.0041 -0.0076 0.0226 1 0.0 0
